data_4022592
loop_
_publ_author_name
'Benjamin T. King'
'Ji\<r\'i Kroul\'ik'
'Charles R. Robertson'
'Pawel Rempala'
'Cameron L. Hilton'
'Justin D. Korinek'
'Lisa M. Gortari'

_publ_contact_author_address
;
Department of Chemistry
University of Nevada, Reno
Reno, NV 89557
;
_publ_contact_author_email king@chem.unr.edu
_publ_contact_author_name 'Professor Benjamin T. King'
_publ_contact_author_phone 775-784-1736
_publ_section_title
;
 Controlling the Scholl Reaction
;
_journal_name_full 'Journal of Organic Chemistry'
_journal_page_first 2279
_journal_page_last 2288
_journal_paper_doi 10.1021/jo061515x
_journal_volume 72
_journal_year 2007
_chemical_formula_sum 'C26 H30'
_chemical_formula_weight 342.50
_chemical_name_common 'Compound 13'
_chemical_name_systematic
; 
 4,4'-di-tert-butyl-o-terphenyl
;
_space_group_IT_number 15
_symmetry_cell_setting monoclinic
_symmetry_space_group_name_Hall '-C 2yc'
_symmetry_space_group_name_H-M 'C 1 2/c 1'
_atom_sites_solution_hydrogens geom
_atom_sites_solution_primary direct
_atom_sites_solution_secondary difmap
_audit_creation_method SHELXL-97
_cell_angle_alpha 90.00
_cell_angle_beta 131.4410(10)
_cell_angle_gamma 90.00
_cell_formula_units_Z 4
_cell_length_a 18.7206(3)
_cell_length_b 10.7971(2)
_cell_length_c 14.0675(2)
_cell_measurement_reflns_used 5119
_cell_measurement_temperature 100(2)
_cell_measurement_theta_max 32.59
_cell_measurement_theta_min 2.40
_cell_volume 2131.55(7)
_computing_cell_refinement 'Bruker SMART'
_computing_data_collection 'Bruker SMART'
_computing_data_reduction 'Bruker SAINT'
_computing_molecular_graphics 'Bruker SHELXTL'
_computing_publication_material 'Bruker SHELXTL'
_computing_structure_refinement 'SHELXL-97 (Sheldrick, 1997)'
_computing_structure_solution 'SHELXS-97 (Sheldrick, 1990)'
_diffrn_ambient_temperature 100(2)
_diffrn_measured_fraction_theta_full 1.000
_diffrn_measured_fraction_theta_max 1.000
_diffrn_measurement_device_type 'CCD area detector'
_diffrn_measurement_method 'phi and omega scans'
_diffrn_radiation_monochromator graphite
_diffrn_radiation_source 'fine-focus sealed tube'
_diffrn_radiation_type MoK\a
_diffrn_radiation_wavelength 0.71073
_diffrn_reflns_av_R_equivalents 0.0346
_diffrn_reflns_av_sigmaI/netI 0.0180
_diffrn_reflns_limit_h_max 26
_diffrn_reflns_limit_h_min -26
_diffrn_reflns_limit_k_max 14
_diffrn_reflns_limit_k_min -15
_diffrn_reflns_limit_l_max 19
_diffrn_reflns_limit_l_min -19
_diffrn_reflns_number 26656
_diffrn_reflns_theta_full 30.00
_diffrn_reflns_theta_max 30.00
_diffrn_reflns_theta_min 2.38
_exptl_absorpt_coefficient_mu 0.060
_exptl_absorpt_correction_T_max 0.9879
_exptl_absorpt_correction_T_min 0.9765
_exptl_absorpt_correction_type multi-scan
_exptl_absorpt_process_details 'SADABS V2.10 (Sheldrick, G.M., 2003)'
_exptl_crystal_colour colorless
_exptl_crystal_density_diffrn 1.067
_exptl_crystal_density_method 'not measured'
_exptl_crystal_description block
_exptl_crystal_F_000 744
_exptl_crystal_size_max 0.40
_exptl_crystal_size_mid 0.23
_exptl_crystal_size_min 0.20
_refine_diff_density_max 0.367
_refine_diff_density_min -0.313
_refine_diff_density_rms 0.081
_refine_ls_extinction_method none
_refine_ls_goodness_of_fit_ref 1.047
_refine_ls_hydrogen_treatment constr
_refine_ls_matrix_type full
_refine_ls_number_parameters 121
_refine_ls_number_reflns 3113
_refine_ls_number_restraints 0
_refine_ls_restrained_S_all 1.047
_refine_ls_R_factor_all 0.0529
_refine_ls_R_factor_gt 0.0466
_refine_ls_shift/su_max 0.000
_refine_ls_shift/su_mean 0.000
_refine_ls_structure_factor_coef Fsqd
_refine_ls_weighting_details 'calc w=1/[\s^2^(Fo^2^)+(0.0787P)^2^+0.9660P] where P=(Fo^2^+2Fc^2^)/3'
_refine_ls_weighting_scheme calc
_refine_ls_wR_factor_gt 0.1277
_refine_ls_wR_factor_ref 0.1334
_reflns_number_gt 2704
_reflns_number_total 3113
_reflns_threshold_expression >2sigma(I)
_cod_data_source_file jo061515xsi20061205_025512.cif
_cod_data_source_block ch216
_cod_depositor_comments
;
The following automatic conversions were performed:
'_symmetry_cell_setting' value 'Monoclinic' changed to 'monoclinic'
according to '/home/saulius/struct/CIF-dictionaries/cif_core.dic'
dictionary named 'cif_core.dic' version 2.4.1 from 2010-06-29.

Automatic conversion script
Id: cif_fix_enum 1527 2010-12-29 10:47:43Z saulius 
;
_cod_original_sg_symbol_H-M 'C 2/c'
_cod_database_code 4022592

loop_
_symmetry_equiv_pos_as_xyz
'x, y, z'
'-x, y, -z+1/2'
'x+1/2, y+1/2, z'
'-x+1/2, y+1/2, -z+1/2'
'-x, -y, -z'
'x, -y, z-1/2'
'-x+1/2, -y+1/2, -z'
'x+1/2, -y+1/2, z-1/2'

loop_
_atom_site_label
_atom_site_type_symbol
_atom_site_fract_x
_atom_site_fract_y
_atom_site_fract_z
_atom_site_U_iso_or_equiv
_atom_site_adp_type
_atom_site_occupancy
_atom_site_symmetry_multiplicity
_atom_site_calc_flag
_atom_site_refinement_flags
C1 C 0.06300(6) 0.18702(8) 0.39422(7) 0.01653(18) Uani 1 1 d .
C2 C 0.11434(6) 0.27662(9) 0.38940(8) 0.01992(19) Uani 1 1 d .
H2 H 0.1207 0.2696 0.3294 0.024 Uiso 1 1 calc R
C3 C 0.15596(6) 0.37587(9) 0.47290(8) 0.02014(19) Uani 1 1 d .
H3 H 0.1901 0.4339 0.4680 0.024 Uiso 1 1 calc R
C4 C 0.14792(6) 0.39105(8) 0.56453(8) 0.01708(18) Uani 1 1 d .
C5 C 0.09425(6) 0.30324(9) 0.56640(8) 0.01901(19) Uani 1 1 d .
H5 H 0.0861 0.3117 0.6245 0.023 Uiso 1 1 calc R
C6 C 0.05263(6) 0.20312(8) 0.48308(8) 0.01841(18) Uani 1 1 d .
H6 H 0.0173 0.1460 0.4867 0.022 Uiso 1 1 calc R
C1P C 0.02746(6) 0.07261(8) 0.31615(7) 0.01670(18) Uani 1 1 d .
C2P C 0.05373(6) -0.04123(9) 0.37935(8) 0.0212(2) Uani 1 1 d .
H2P H 0.0899 -0.0419 0.4666 0.025 Uiso 1 1 calc R
C3P C 0.02713(7) -0.15295(9) 0.31515(9) 0.0249(2) Uani 1 1 d .
H3P H 0.0455 -0.2274 0.3591 0.030 Uiso 1 1 calc R
C19 C 0.20091(6) 0.49680(8) 0.66041(8) 0.01899(19) Uani 1 1 d .
C20 C 0.18128(8) 0.50249(10) 0.75021(10) 0.0287(2) Uani 1 1 d .
H20A H 0.2169 0.5694 0.8091 0.043 Uiso 1 1 calc R
H20B H 0.2002 0.4258 0.7958 0.043 Uiso 1 1 calc R
H20C H 0.1145 0.5158 0.7019 0.043 Uiso 1 1 calc R
C21 C 0.30828(7) 0.47763(9) 0.73997(9) 0.0238(2) Uani 1 1 d .
H21A H 0.3223 0.4789 0.6855 0.036 Uiso 1 1 calc R
H21B H 0.3269 0.3992 0.7826 0.036 Uiso 1 1 calc R
H21C H 0.3428 0.5428 0.8015 0.036 Uiso 1 1 calc R
C22 C 0.17187(8) 0.62176(9) 0.59126(10) 0.0302(2) Uani 1 1 d .
H22A H 0.1859 0.6215 0.5368 0.045 Uiso 1 1 calc R
H22B H 0.2068 0.6872 0.6524 0.045 Uiso 1 1 calc R
H22C H 0.1048 0.6346 0.5414 0.045 Uiso 1 1 calc R

loop_
_atom_site_aniso_label
_atom_site_aniso_U_11
_atom_site_aniso_U_22
_atom_site_aniso_U_33
_atom_site_aniso_U_23
_atom_site_aniso_U_13
_atom_site_aniso_U_12
C1 0.0140(4) 0.0207(4) 0.0119(3) 0.0005(3) 0.0073(3) 0.0000(3)
C2 0.0222(4) 0.0248(4) 0.0163(4) -0.0021(3) 0.0142(3) -0.0035(3)
C3 0.0220(4) 0.0231(4) 0.0181(4) -0.0022(3) 0.0144(4) -0.0047(3)
C4 0.0148(4) 0.0211(4) 0.0134(3) -0.0001(3) 0.0085(3) 0.0014(3)
C5 0.0174(4) 0.0265(4) 0.0150(4) -0.0005(3) 0.0115(3) 0.0000(3)
C6 0.0162(4) 0.0241(4) 0.0149(4) 0.0004(3) 0.0103(3) -0.0021(3)
C1P 0.0145(4) 0.0203(4) 0.0149(4) 0.0002(3) 0.0095(3) -0.0004(3)
C2P 0.0196(4) 0.0245(4) 0.0173(4) 0.0027(3) 0.0113(3) 0.0006(3)
C3P 0.0271(5) 0.0203(4) 0.0266(5) 0.0037(3) 0.0174(4) 0.0017(3)
C19 0.0190(4) 0.0206(4) 0.0174(4) -0.0024(3) 0.0121(3) 0.0008(3)
C20 0.0324(5) 0.0336(5) 0.0279(5) -0.0100(4) 0.0233(4) -0.0047(4)
C21 0.0181(4) 0.0270(5) 0.0200(4) -0.0054(3) 0.0100(3) -0.0010(3)
C22 0.0344(5) 0.0217(5) 0.0303(5) 0.0017(4) 0.0196(4) 0.0050(4)

loop_
_atom_type_symbol
_atom_type_description
_atom_type_scat_dispersion_real
_atom_type_scat_dispersion_imag
_atom_type_scat_source
C C 0.0033 0.0016 'International Tables Vol C Tables 4.2.6.8 and 6.1.1.4'
H H 0.0000 0.0000 'International Tables Vol C Tables 4.2.6.8 and 6.1.1.4'

loop_
_geom_angle_atom_site_label_1
_geom_angle_atom_site_label_2
_geom_angle_atom_site_label_3
_geom_angle
_geom_angle_site_symmetry_1
_geom_angle_site_symmetry_3
C6 C1 C2 117.70(8) . .
C6 C1 C1P 120.36(7) . .
C2 C1 C1P 121.73(7) . .
C3 C2 C1 120.86(8) . .
C2 C3 C4 121.78(8) . .
C5 C4 C3 117.05(8) . .
C5 C4 C19 123.11(7) . .
C3 C4 C19 119.77(8) . .
C6 C5 C4 121.37(8) . .
C5 C6 C1 121.19(8) . .
C2P C1P C1P 118.72(5) . 2
C2P C1P C1 117.57(7) . .
C1P C1P C1 123.66(4) 2 .
C3P C2P C1P 121.71(8) . .
C3P C3P C2P 119.57(5) 2 .
C4 C19 C20 112.81(8) . .
C4 C19 C21 108.33(7) . .
C20 C19 C21 108.47(8) . .
C4 C19 C22 110.25(7) . .
C20 C19 C22 108.01(8) . .
C21 C19 C22 108.89(8) . .

loop_
_geom_bond_atom_site_label_1
_geom_bond_atom_site_label_2
_geom_bond_distance
_geom_bond_site_symmetry_2
C1 C6 1.3970(11) .
C1 C2 1.3967(12) .
C1 C1P 1.4858(11) .
C2 C3 1.3870(12) .
C3 C4 1.4029(11) .
C4 C5 1.3942(12) .
C4 C19 1.5284(12) .
C5 C6 1.3931(12) .
C1P C2P 1.4014(12) .
C1P C1P 1.4101(16) 2
C2P C3P 1.3869(13) .
C3P C3P 1.3881(19) 2
C19 C20 1.5327(13) .
C19 C21 1.5355(13) .
C19 C22 1.5369(13) .
